data_7036246
loop_
_publ_author_name
'Taylor, Laurence J.'
'Surgenor, Brian A.'
'Wawrzyniak, Piotr'
'Ray, Matthew J.'
'Cordes, David B.'
'Slawin, Alexandra M. Z.'
'Kilian, Petr'

_publ_section_title
;
 Spontaneous dehydrocoupling in peri-substituted phosphine-borane adducts.
;
_journal_issue 5
_journal_name_full 'Dalton transactions (Cambridge, England : 2003)'
_journal_page_first 1976
_journal_page_last 1986
_journal_paper_doi 10.1039/c5dt02539g
_journal_volume 45
_journal_year 2016
_chemical_formula_moiety 'C18 H28 B2 P2'
_chemical_formula_sum 'C18 H28 B2 P2'
_chemical_formula_weight 327.99
_space_group_crystal_system monoclinic
_space_group_IT_number 14
_space_group_name_Hall '-P 2ybc'
_space_group_name_H-M_alt 'P 1 21/c 1'
_symmetry_space_group_name_Hall '-P 2ybc'
_symmetry_space_group_name_H-M 'P 1 21/c 1'
_atom_sites_solution_hydrogens geom
_atom_sites_solution_primary direct
_atom_sites_solution_secondary difmap
_audit_creation_date 2015-06-18
_audit_creation_method 'by CrystalStructure 4.1'
_audit_update_record
;
2015-07-03 deposited with the CCDC.
2015-08-21 downloaded from the CCDC.
;
_cell_angle_alpha 90.0000
_cell_angle_beta 100.176(3)
_cell_angle_gamma 90.0000
_cell_formula_units_Z 8
_cell_length_a 14.0458(16)
_cell_length_b 18.841(2)
_cell_length_c 14.4671(14)
_cell_measurement_reflns_used 9023
_cell_measurement_temperature 173
_cell_measurement_theta_max 25.40
_cell_measurement_theta_min 1.80
_cell_volume 3768.3(7)
_computing_cell_refinement 'CrystalClear-SM Expert 2.1 b32'
_computing_data_collection 'CrystalClear-SM Expert 2.1 b32 (Rigaku, 2014)'
_computing_data_reduction 'CrystalClear-SM Expert 2.1 b32'
_computing_molecular_graphics 'CrystalStructure 4.1'
_computing_publication_material 'CrystalStructure 4.1 (Rigaku, 2014)'
_computing_structure_refinement 'SHELXL2013 (Sheldrick, 2008)'
_computing_structure_solution 'SIR2011 (Burla, et al., 2012)'
_diffrn_ambient_temperature 173
_diffrn_detector_area_resol_mean 11.628
_diffrn_measured_fraction_theta_full 0.998
_diffrn_measured_fraction_theta_max 0.996
_diffrn_measurement_device_type 'Rigaku XtaLAB P200'
_diffrn_measurement_method \w
_diffrn_radiation_type 'Mo K\a'
_diffrn_radiation_wavelength 0.71075
_diffrn_reflns_av_R_equivalents 0.0587
_diffrn_reflns_laue_measured_fraction_full 0.998
_diffrn_reflns_laue_measured_fraction_max 0.996
_diffrn_reflns_limit_h_max 16
_diffrn_reflns_limit_h_min -16
_diffrn_reflns_limit_k_max 22
_diffrn_reflns_limit_k_min -22
_diffrn_reflns_limit_l_max 17
_diffrn_reflns_limit_l_min -17
_diffrn_reflns_number 45236
_diffrn_reflns_point_group_measured_fraction_full 0.998
_diffrn_reflns_point_group_measured_fraction_max 0.996
_diffrn_reflns_theta_full 25.242
_diffrn_reflns_theta_max 25.401
_diffrn_reflns_theta_min 1.473
_diffrn_standards_number 0
_exptl_absorpt_coefficient_mu 0.224
_exptl_absorpt_correction_T_max 0.982
_exptl_absorpt_correction_T_min 0.837
_exptl_absorpt_correction_type multi-scan
_exptl_absorpt_process_details 'REQAB (Rigaku, 1998)'
_exptl_crystal_colour colorless
_exptl_crystal_density_diffrn 1.156
_exptl_crystal_density_method 'not measured'
_exptl_crystal_description prism
_exptl_crystal_F_000 1408.00
_exptl_crystal_size_max 0.180
_exptl_crystal_size_mid 0.120
_exptl_crystal_size_min 0.080
_refine_diff_density_max 0.32
_refine_diff_density_min -0.19
_refine_ls_extinction_method none
_refine_ls_goodness_of_fit_ref 1.038
_refine_ls_hydrogen_treatment mixed
_refine_ls_number_parameters 423
_refine_ls_number_reflns 6914
_refine_ls_number_restraints 2
_refine_ls_R_factor_all 0.0514
_refine_ls_R_factor_gt 0.0360
_refine_ls_shift/su_max 0.001
_refine_ls_structure_factor_coef Fsqd
_refine_ls_weighting_details 'w = 1/[\s^2^(Fo^2^)+(0.0593P)^2^+0.4124P] where P=(Fo^2^+2Fc^2^)/3'
_refine_ls_weighting_scheme calc
_refine_ls_wR_factor_gt 0.0979
_refine_ls_wR_factor_ref 0.1045
_reflns_number_gt 5336
_reflns_number_total 6914
_reflns_threshold_expression F^2^>2.0\s(F^2^)
_cod_data_source_file c5dt02539g1.cif
_cod_data_source_block 5c
_cod_depositor_comments 'Adding full bibliography for 7036242--7036246.cif.'
_cod_database_code 7036246

loop_
_space_group_symop_id
_space_group_symop_operation_xyz
1 +X,+Y,+Z
2 -X,1/2+Y,1/2-Z
3 -X,-Y,-Z
4 +X,-1/2-Y,-1/2+Z

loop_
_atom_site_label
_atom_site_type_symbol
_atom_site_fract_x
_atom_site_fract_y
_atom_site_fract_z
_atom_site_U_iso_or_equiv
_atom_site_adp_type
_atom_site_occupancy
_atom_site_site_symmetry_order
_atom_site_calc_flag
_atom_site_refinement_flags_posn
_atom_site_refinement_flags_adp
P1 P 0.96593(3) 0.44933(2) 0.81366(3) 0.02841(13) Uani 1 1 d D .
H1 H 0.8838(11) 0.4509(10) 0.8428(13) 0.045(5) Uiso 1 1 d D .
P9 P 0.98334(3) 0.61450(2) 0.81492(3) 0.02454(12) Uani 1 1 d . .
P21 P 0.53418(3) 0.42758(2) 0.19578(3) 0.02996(13) Uani 1 1 d D .
H21 H 0.6167(11) 0.4268(10) 0.1665(13) 0.050(6) Uiso 1 1 d D .
P29 P 0.51445(3) 0.59176(2) 0.17591(3) 0.02412(12) Uani 1 1 d . .
C1 C 0.92883(12) 0.46617(9) 0.68859(12) 0.0257(4) Uani 1 1 d . .
C2 C 0.90886(13) 0.40755(9) 0.63071(13) 0.0319(4) Uani 1 1 d . .
H2 H 0.9157 0.3619 0.6590 0.038 Uiso 1 1 calc R U
C3 C 0.87921(13) 0.41121(9) 0.53285(13) 0.0336(4) Uani 1 1 d . .
H3 H 0.8665 0.3693 0.4963 0.040 Uiso 1 1 calc R U
C4 C 0.86920(12) 0.47656(9) 0.49177(12) 0.0272(4) Uani 1 1 d . .
C5 C 0.88921(11) 0.53720(9) 0.54851(11) 0.0245(4) Uani 1 1 d . .
C6 C 0.87471(12) 0.59962(9) 0.49411(11) 0.0273(4) Uani 1 1 d . .
C7 C 0.89304(13) 0.66363(9) 0.53827(12) 0.0319(4) Uani 1 1 d . .
H7 H 0.8840 0.7067 0.5037 0.038 Uiso 1 1 calc R U
C8 C 0.92556(12) 0.66432(9) 0.63576(12) 0.0303(4) Uani 1 1 d . .
H8 H 0.9392 0.7089 0.6658 0.036 Uiso 1 1 calc R U
C9 C 0.93888(12) 0.60380(8) 0.69056(11) 0.0243(4) Uani 1 1 d . .
C10 C 0.92012(11) 0.53557(8) 0.64680(11) 0.0233(4) Uani 1 1 d . .
C11 C 0.83914(13) 0.49864(10) 0.39071(12) 0.0316(4) Uani 1 1 d . .
H11A H 0.7738 0.4804 0.3647 0.038 Uiso 1 1 calc R U
H11B H 0.8854 0.4806 0.3520 0.038 Uiso 1 1 calc R U
C12 C 0.83960(13) 0.58060(10) 0.39297(11) 0.0320(4) Uani 1 1 d . .
H12A H 0.8836 0.5998 0.3527 0.038 Uiso 1 1 calc R U
H12B H 0.7738 0.5996 0.3709 0.038 Uiso 1 1 calc R U
C13 C 1.07257(13) 0.68693(9) 0.82820(12) 0.0338(4) Uani 1 1 d . .
H13 H 1.0387 0.7312 0.8024 0.041 Uiso 1 1 calc R U
C14 C 1.11209(16) 0.69901(12) 0.93239(14) 0.0527(6) Uani 1 1 d . .
H14A H 1.1597 0.7376 0.9393 0.063 Uiso 1 1 calc R U
H14B H 1.1431 0.6554 0.9599 0.063 Uiso 1 1 calc R U
H14C H 1.0589 0.7118 0.9648 0.063 Uiso 1 1 calc R U
C15 C 1.15391(15) 0.67222(12) 0.77383(16) 0.0530(6) Uani 1 1 d . .
H15A H 1.1880 0.6288 0.7978 0.064 Uiso 1 1 calc R U
H15B H 1.1993 0.7122 0.7816 0.064 Uiso 1 1 calc R U
H15C H 1.1268 0.6662 0.7071 0.064 Uiso 1 1 calc R U
C16 C 0.88287(12) 0.64670(9) 0.86957(12) 0.0304(4) Uani 1 1 d . .
H16 H 0.9113 0.6605 0.9354 0.036 Uiso 1 1 calc R U
C17 C 0.83318(14) 0.71250(10) 0.82260(13) 0.0402(5) Uani 1 1 d . .
H17A H 0.7861 0.7302 0.8596 0.048 Uiso 1 1 calc R U
H17B H 0.7999 0.7004 0.7592 0.048 Uiso 1 1 calc R U
H17C H 0.8816 0.7493 0.8187 0.048 Uiso 1 1 calc R U
C18 C 0.80856(14) 0.58854(11) 0.87642(15) 0.0438(5) Uani 1 1 d . .
H18A H 0.7838 0.5697 0.8136 0.053 Uiso 1 1 calc R U
H18B H 0.7549 0.6084 0.9032 0.053 Uiso 1 1 calc R U
H18C H 0.8393 0.5502 0.9169 0.053 Uiso 1 1 calc R U
C21 C 0.57232(12) 0.45179(9) 0.31862(12) 0.0263(4) Uani 1 1 d . .
C22 C 0.59265(13) 0.39681(9) 0.38265(13) 0.0349(4) Uani 1 1 d . .
H22 H 0.5860 0.3495 0.3597 0.042 Uiso 1 1 calc R U
C23 C 0.62256(13) 0.40701(10) 0.47958(14) 0.0374(5) Uani 1 1 d . .
H23 H 0.6355 0.3676 0.5208 0.045 Uiso 1 1 calc R U
C24 C 0.63254(12) 0.47450(10) 0.51310(12) 0.0294(4) Uani 1 1 d . .
C25 C 0.61200(11) 0.53132(9) 0.44960(12) 0.0255(4) Uani 1 1 d . .
C26 C 0.62631(12) 0.59721(9) 0.49626(12) 0.0280(4) Uani 1 1 d . .
C27 C 0.60817(13) 0.65809(10) 0.44532(12) 0.0325(4) Uani 1 1 d . .
H27 H 0.6177 0.7032 0.4748 0.039 Uiso 1 1 calc R U
C28 C 0.57510(12) 0.65247(9) 0.34824(12) 0.0298(4) Uani 1 1 d . .
H28 H 0.5615 0.6951 0.3132 0.036 Uiso 1 1 calc R U
C29 C 0.56118(12) 0.58880(8) 0.30054(11) 0.0238(4) Uani 1 1 d . .
C30 C 0.58042(11) 0.52359(8) 0.35203(11) 0.0234(4) Uani 1 1 d . .
C31 C 0.66255(13) 0.50360(11) 0.61092(12) 0.0349(4) Uani 1 1 d . .
H31A H 0.7281 0.4868 0.6389 0.042 Uiso 1 1 calc R U
H31B H 0.6166 0.4886 0.6518 0.042 Uiso 1 1 calc R U
C32 C 0.66147(13) 0.58478(10) 0.59945(11) 0.0347(4) Uani 1 1 d . .
H32A H 0.6172 0.6069 0.6373 0.042 Uiso 1 1 calc R U
H32B H 0.7271 0.6047 0.6193 0.042 Uiso 1 1 calc R U
C33 C 0.61305(12) 0.61856(9) 0.11502(12) 0.0293(4) Uani 1 1 d . .
H33 H 0.5852 0.6209 0.0465 0.035 Uiso 1 1 calc R U
C34 C 0.69454(13) 0.56404(10) 0.12644(13) 0.0378(4) Uani 1 1 d . .
H34A H 0.7182 0.5556 0.1934 0.045 Uiso 1 1 calc R U
H34B H 0.7475 0.5820 0.0971 0.045 Uiso 1 1 calc R U
H34C H 0.6702 0.5195 0.0962 0.045 Uiso 1 1 calc R U
C35 C 0.65385(15) 0.69208(10) 0.14365(14) 0.0452(5) Uani 1 1 d . .
H35A H 0.7023 0.7048 0.1054 0.054 Uiso 1 1 calc R U
H35B H 0.6840 0.6916 0.2101 0.054 Uiso 1 1 calc R U
H35C H 0.6014 0.7270 0.1338 0.054 Uiso 1 1 calc R U
C36 C 0.42471(13) 0.66354(10) 0.15613(12) 0.0334(4) Uani 1 1 d . .
H36 H 0.4583 0.7089 0.1779 0.040 Uiso 1 1 calc R U
C37 C 0.38527(16) 0.67044(13) 0.05106(14) 0.0550(6) Uani 1 1 d . .
H37A H 0.3362 0.7080 0.0408 0.066 Uiso 1 1 calc R U
H37B H 0.3561 0.6253 0.0271 0.066 Uiso 1 1 calc R U
H37C H 0.4382 0.6824 0.0179 0.066 Uiso 1 1 calc R U
C38 C 0.34319(14) 0.65237(12) 0.21153(15) 0.0493(5) Uani 1 1 d . .
H38A H 0.3090 0.6082 0.1912 0.059 Uiso 1 1 calc R U
H38B H 0.2979 0.6923 0.2004 0.059 Uiso 1 1 calc R U
H38C H 0.3702 0.6494 0.2787 0.059 Uiso 1 1 calc R U
B1 B 1.01896(18) 0.35490(11) 0.83783(15) 0.0407(5) Uani 1 1 d . .
H1A H 1.0404 0.3470 0.9140 0.059(6) Uiso 1 1 calc R .
H1B H 0.9640 0.3153 0.8093 0.078(8) Uiso 1 1 calc R .
H1C H 1.0826 0.3487 0.8039 0.062(6) Uiso 1 1 calc R .
B9 B 1.04275(15) 0.52869(10) 0.86649(14) 0.0307(5) Uani 1 1 d . .
H9A H 1.0484 0.5289 0.9433 0.052(6) Uiso 1 1 calc R .
H9B H 1.1161 0.5244 0.8502 0.045(6) Uiso 1 1 calc R .
B21 B 0.48278(18) 0.33245(11) 0.18073(16) 0.0402(5) Uani 1 1 d . .
H21A H 0.4609 0.3206 0.1055 0.051(6) Uiso 1 1 calc R .
H21B H 0.5386 0.2944 0.2124 0.066(7) Uiso 1 1 calc R .
H21C H 0.4196 0.3281 0.2157 0.072(7) Uiso 1 1 calc R .
B29 B 0.45509(15) 0.50304(10) 0.13611(14) 0.0309(5) Uani 1 1 d . .
H29A H 0.4471 0.4981 0.0594 0.055(6) Uiso 1 1 calc R .
H29B H 0.3827 0.5002 0.1551 0.051(6) Uiso 1 1 calc R .

loop_
_atom_site_aniso_label
_atom_site_aniso_U_11
_atom_site_aniso_U_22
_atom_site_aniso_U_33
_atom_site_aniso_U_23
_atom_site_aniso_U_13
_atom_site_aniso_U_12
P1 0.0349(3) 0.0215(2) 0.0283(2) 0.00232(18) 0.0040(2) 0.00101(18)
P9 0.0260(3) 0.0213(2) 0.0243(2) -0.00034(17) -0.00095(18) -0.00070(17)
P21 0.0365(3) 0.0209(2) 0.0326(3) -0.00290(19) 0.0063(2) -0.00354(19)
P29 0.0261(3) 0.0215(2) 0.0229(2) 0.00061(17) -0.00065(18) -0.00014(17)
C1 0.0212(9) 0.0233(9) 0.0311(9) 0.0007(7) 0.0004(7) 0.0015(7)
C2 0.0320(10) 0.0223(9) 0.0388(10) -0.0011(8) -0.0011(8) 0.0036(7)
C3 0.0316(10) 0.0270(10) 0.0391(10) -0.0096(8) -0.0024(8) 0.0029(8)
C4 0.0189(9) 0.0329(10) 0.0293(9) -0.0064(8) 0.0029(7) 0.0020(7)
C5 0.0174(8) 0.0291(9) 0.0273(9) -0.0011(7) 0.0050(7) 0.0005(7)
C6 0.0232(9) 0.0337(10) 0.0253(9) 0.0036(7) 0.0053(7) -0.0006(7)
C7 0.0373(10) 0.0271(10) 0.0304(9) 0.0081(8) 0.0034(8) -0.0026(8)
C8 0.0359(10) 0.0231(9) 0.0303(9) 0.0007(7) 0.0017(8) -0.0044(7)
C9 0.0237(9) 0.0230(9) 0.0257(9) 0.0012(7) 0.0025(7) -0.0010(7)
C10 0.0183(8) 0.0248(9) 0.0264(9) -0.0014(7) 0.0030(7) 0.0002(6)
C11 0.0258(10) 0.0423(11) 0.0261(9) -0.0067(8) 0.0034(7) 0.0006(8)
C12 0.0292(10) 0.0435(11) 0.0235(9) 0.0024(8) 0.0049(7) -0.0009(8)
C13 0.0316(10) 0.0263(9) 0.0403(10) 0.0015(8) -0.0021(8) -0.0056(7)
C14 0.0485(13) 0.0492(13) 0.0513(13) -0.0061(10) -0.0158(10) -0.0142(10)
C15 0.0423(13) 0.0467(13) 0.0716(15) 0.0007(11) 0.0142(11) -0.0147(10)
C16 0.0337(10) 0.0320(10) 0.0243(9) -0.0037(7) 0.0018(7) 0.0028(8)
C17 0.0455(12) 0.0337(11) 0.0410(11) -0.0015(9) 0.0063(9) 0.0104(9)
C18 0.0375(12) 0.0420(12) 0.0554(13) 0.0033(10) 0.0179(10) 0.0044(9)
C21 0.0221(9) 0.0224(9) 0.0333(9) 0.0026(7) 0.0013(7) -0.0020(7)
C22 0.0325(10) 0.0251(9) 0.0444(11) 0.0042(8) -0.0006(8) -0.0033(8)
C23 0.0314(10) 0.0338(11) 0.0436(11) 0.0167(9) -0.0026(8) -0.0036(8)
C24 0.0202(9) 0.0382(11) 0.0293(9) 0.0090(8) 0.0029(7) -0.0024(7)
C25 0.0176(8) 0.0323(10) 0.0273(9) 0.0038(7) 0.0058(7) 0.0008(7)
C26 0.0218(9) 0.0364(10) 0.0256(9) -0.0036(8) 0.0039(7) 0.0023(7)
C27 0.0386(11) 0.0279(10) 0.0293(9) -0.0077(8) 0.0018(8) 0.0043(8)
C28 0.0348(10) 0.0234(9) 0.0290(9) -0.0009(7) -0.0004(8) 0.0047(7)
C29 0.0233(9) 0.0229(9) 0.0246(8) 0.0013(7) 0.0025(7) 0.0011(7)
C30 0.0193(8) 0.0250(9) 0.0258(9) 0.0011(7) 0.0033(7) -0.0003(6)
C31 0.0257(10) 0.0523(12) 0.0268(10) 0.0101(9) 0.0047(8) 0.0005(8)
C32 0.0287(10) 0.0522(12) 0.0234(9) -0.0030(8) 0.0051(8) 0.0021(8)
C33 0.0333(10) 0.0300(10) 0.0242(9) 0.0026(7) 0.0034(7) -0.0039(7)
C34 0.0312(11) 0.0415(11) 0.0413(11) 0.0037(9) 0.0083(9) -0.0020(8)
C35 0.0535(13) 0.0335(11) 0.0509(12) 0.0021(9) 0.0160(10) -0.0125(9)
C36 0.0315(10) 0.0306(10) 0.0354(10) 0.0025(8) -0.0017(8) 0.0072(8)
C37 0.0505(14) 0.0649(15) 0.0430(12) 0.0066(11) -0.0103(10) 0.0232(11)
C38 0.0388(12) 0.0479(13) 0.0614(14) 0.0013(11) 0.0097(10) 0.0132(10)
B1 0.0615(16) 0.0258(11) 0.0326(12) 0.0052(9) 0.0024(11) 0.0090(10)
B9 0.0325(12) 0.0269(11) 0.0296(11) 0.0016(8) -0.0034(9) 0.0027(8)
B21 0.0573(15) 0.0242(11) 0.0391(12) -0.0044(9) 0.0089(11) -0.0119(10)
B29 0.0344(12) 0.0269(11) 0.0289(11) -0.0018(9) -0.0008(9) -0.0049(9)

loop_
_atom_type_symbol
_atom_type_description
_atom_type_scat_dispersion_real
_atom_type_scat_dispersion_imag
_atom_type_scat_source
C C 0.0033 0.0016
;
International Tables for Crystallography
(Vol. C, Tables 4.2.6.8 and 6.1.1.4)
;
H H 0.0000 0.0000
;
International Tables for Crystallography
(Vol. C, Table 6.1.1.4)
;
B B 0.0013 0.0007
;
International Tables for Crystallography
(Vol. C, Tables 4.2.6.8 and 6.1.1.4)
;
P P 0.1023 0.0942
;
International Tables for Crystallography
(Vol. C, Tables 4.2.6.8 and 6.1.1.4)
;

loop_
_geom_angle_atom_site_label_1
_geom_angle_atom_site_label_2
_geom_angle_atom_site_label_3
_geom_angle
C1 P1 B9 107.57(8)
C1 P1 B1 111.90(8)
B9 P1 B1 118.16(10)
C1 P1 H1 101.8(8)
B9 P1 H1 108.8(8)
B1 P1 H1 107.4(9)
C9 P9 C16 107.96(8)
C9 P9 C13 107.20(8)
C16 P9 C13 105.71(8)
C9 P9 B9 110.15(8)
C16 P9 B9 115.28(9)
C13 P9 B9 110.16(9)
C21 P21 B29 107.54(8)
C21 P21 B21 112.48(9)
B29 P21 B21 117.60(10)
C21 P21 H21 101.2(8)
B29 P21 H21 109.9(9)
B21 P21 H21 106.9(9)
C29 P29 C36 107.25(8)
C29 P29 C33 108.36(8)
C36 P29 C33 106.11(8)
C29 P29 B29 109.62(8)
C36 P29 B29 110.26(9)
C33 P29 B29 114.92(9)
C2 C1 C10 118.59(15)
C2 C1 P1 117.00(13)
C10 C1 P1 124.40(12)
C1 C2 C3 124.23(16)
C1 C2 H2 117.9
C3 C2 H2 117.9
C4 C3 C2 118.22(16)
C4 C3 H3 120.9
C2 C3 H3 120.9
C3 C4 C5 119.00(16)
C3 C4 C11 131.43(16)
C5 C4 C11 109.57(15)
C4 C5 C6 110.97(15)
C4 C5 C10 124.37(15)
C6 C5 C10 124.66(15)
C7 C6 C5 118.57(15)
C7 C6 C12 131.87(16)
C5 C6 C12 109.56(15)
C6 C7 C8 118.59(16)
C6 C7 H7 120.7
C8 C7 H7 120.7
C9 C8 C7 123.74(16)
C9 C8 H8 118.1
C7 C8 H8 118.1
C8 C9 C10 119.32(15)
C8 C9 P9 117.80(12)
C10 C9 P9 122.85(12)
C5 C10 C9 115.10(14)
C5 C10 C1 115.58(14)
C9 C10 C1 129.32(15)
C4 C11 C12 104.84(13)
C4 C11 H11A 110.8
C12 C11 H11A 110.8
C4 C11 H11B 110.8
C12 C11 H11B 110.8
H11A C11 H11B 108.9
C6 C12 C11 104.98(14)
C6 C12 H12A 110.8
C11 C12 H12A 110.8
C6 C12 H12B 110.8
C11 C12 H12B 110.8
H12A C12 H12B 108.8
C15 C13 C14 111.20(17)
C15 C13 P9 111.74(13)
C14 C13 P9 109.59(13)
C15 C13 H13 108.1
C14 C13 H13 108.1
P9 C13 H13 108.1
C13 C14 H14A 109.5
C13 C14 H14B 109.5
H14A C14 H14B 109.5
C13 C14 H14C 109.5
H14A C14 H14C 109.5
H14B C14 H14C 109.5
C13 C15 H15A 109.5
C13 C15 H15B 109.5
H15A C15 H15B 109.5
C13 C15 H15C 109.5
H15A C15 H15C 109.5
H15B C15 H15C 109.5
C17 C16 C18 110.38(15)
C17 C16 P9 113.77(12)
C18 C16 P9 112.09(12)
C17 C16 H16 106.7
C18 C16 H16 106.7
P9 C16 H16 106.7
C16 C17 H17A 109.5
C16 C17 H17B 109.5
H17A C17 H17B 109.5
C16 C17 H17C 109.5
H17A C17 H17C 109.5
H17B C17 H17C 109.5
C16 C18 H18A 109.5
C16 C18 H18B 109.5
H18A C18 H18B 109.5
C16 C18 H18C 109.5
H18A C18 H18C 109.5
H18B C18 H18C 109.5
C22 C21 C30 119.02(16)
C22 C21 P21 117.10(13)
C30 C21 P21 123.86(12)
C21 C22 C23 123.74(17)
C21 C22 H22 118.1
C23 C22 H22 118.1
C24 C23 C22 118.56(16)
C24 C23 H23 120.7
C22 C23 H23 120.7
C23 C24 C25 118.85(16)
C23 C24 C31 132.03(17)
C25 C24 C31 109.12(16)
C24 C25 C30 124.54(16)
C24 C25 C26 111.20(15)
C30 C25 C26 124.25(15)
C27 C26 C25 119.00(15)
C27 C26 C32 131.63(16)
C25 C26 C32 109.38(15)
C26 C27 C28 118.36(16)
C26 C27 H27 120.8
C28 C27 H27 120.8
C29 C28 C27 123.95(16)
C29 C28 H28 118.0
C27 C28 H28 118.0
C28 C29 C30 119.12(15)
C28 C29 P29 117.79(12)
C30 C29 P29 123.04(12)
C25 C30 C21 115.27(14)
C25 C30 C29 115.31(14)
C21 C30 C29 129.42(15)
C24 C31 C32 105.35(14)
C24 C31 H31A 110.7
C32 C31 H31A 110.7
C24 C31 H31B 110.7
C32 C31 H31B 110.7
H31A C31 H31B 108.8
C26 C32 C31 104.88(14)
C26 C32 H32A 110.8
C31 C32 H32A 110.8
C26 C32 H32B 110.8
C31 C32 H32B 110.8
H32A C32 H32B 108.8
C34 C33 C35 110.06(15)
C34 C33 P29 112.18(12)
C35 C33 P29 113.40(12)
C34 C33 H33 106.9
C35 C33 H33 106.9
P29 C33 H33 106.9
C33 C34 H34A 109.5
C33 C34 H34B 109.5
H34A C34 H34B 109.5
C33 C34 H34C 109.5
H34A C34 H34C 109.5
H34B C34 H34C 109.5
C33 C35 H35A 109.5
C33 C35 H35B 109.5
H35A C35 H35B 109.5
C33 C35 H35C 109.5
H35A C35 H35C 109.5
H35B C35 H35C 109.5
C38 C36 C37 111.14(16)
C38 C36 P29 112.04(13)
C37 C36 P29 109.62(13)
C38 C36 H36 108.0
C37 C36 H36 108.0
P29 C36 H36 108.0
C36 C37 H37A 109.5
C36 C37 H37B 109.5
H37A C37 H37B 109.5
C36 C37 H37C 109.5
H37A C37 H37C 109.5
H37B C37 H37C 109.5
C36 C38 H38A 109.5
C36 C38 H38B 109.5
H38A C38 H38B 109.5
C36 C38 H38C 109.5
H38A C38 H38C 109.5
H38B C38 H38C 109.5
P1 B1 H1A 109.5
P1 B1 H1B 109.5
H1A B1 H1B 109.5
P1 B1 H1C 109.5
H1A B1 H1C 109.5
H1B B1 H1C 109.5
P9 B9 P1 109.11(10)
P9 B9 H9A 109.9
P1 B9 H9A 109.9
P9 B9 H9B 109.9
P1 B9 H9B 109.9
H9A B9 H9B 108.3
P21 B21 H21A 109.5
P21 B21 H21B 109.5
H21A B21 H21B 109.5
P21 B21 H21C 109.5
H21A B21 H21C 109.5
H21B B21 H21C 109.5
P29 B29 P21 109.05(10)
P29 B29 H29A 109.9
P21 B29 H29A 109.9
P29 B29 H29B 109.9
P21 B29 H29B 109.9
H29A B29 H29B 108.3

loop_
_geom_bond_atom_site_label_1
_geom_bond_atom_site_label_2
_geom_bond_distance
P1 C1 1.8202(17)
P1 B9 1.922(2)
P1 B1 1.937(2)
P1 H1 1.297(14)
P9 C9 1.8085(16)
P9 C16 1.8381(17)
P9 C13 1.8399(18)
P9 B9 1.910(2)
P21 C21 1.8212(18)
P21 B29 1.914(2)
P21 B21 1.930(2)
P21 H21 1.302(14)
P29 C29 1.8074(16)
P29 C36 1.8363(17)
P29 C33 1.8385(17)
P29 B29 1.911(2)
C1 C2 1.384(2)
C1 C10 1.437(2)
C2 C3 1.405(2)
C2 H2 0.9500
C3 C4 1.364(2)
C3 H3 0.9500
C4 C5 1.406(2)
C4 C11 1.507(2)
C5 C6 1.410(2)
C5 C10 1.412(2)
C6 C7 1.368(2)
C6 C12 1.503(2)
C7 C8 1.404(2)
C7 H7 0.9500
C8 C9 1.383(2)
C8 H8 0.9500
C9 C10 1.436(2)
C11 C12 1.545(3)
C11 H11A 0.9900
C11 H11B 0.9900
C12 H12A 0.9900
C12 H12B 0.9900
C13 C15 1.523(3)
C13 C14 1.529(3)
C13 H13 1.0000
C14 H14A 0.9800
C14 H14B 0.9800
C14 H14C 0.9800
C15 H15A 0.9800
C15 H15B 0.9800
C15 H15C 0.9800
C16 C17 1.523(2)
C16 C18 1.529(2)
C16 H16 1.0000
C17 H17A 0.9800
C17 H17B 0.9800
C17 H17C 0.9800
C18 H18A 0.9800
C18 H18B 0.9800
C18 H18C 0.9800
C21 C22 1.385(2)
C21 C30 1.434(2)
C22 C23 1.404(3)
C22 H22 0.9500
C23 C24 1.359(3)
C23 H23 0.9500
C24 C25 1.407(2)
C24 C31 1.507(2)
C25 C30 1.410(2)
C25 C26 1.410(2)
C26 C27 1.363(2)
C26 C32 1.506(2)
C27 C28 1.403(2)
C27 H27 0.9500
C28 C29 1.381(2)
C28 H28 0.9500
C29 C30 1.438(2)
C31 C32 1.538(3)
C31 H31A 0.9900
C31 H31B 0.9900
C32 H32A 0.9900
C32 H32B 0.9900
C33 C34 1.525(2)
C33 C35 1.528(2)
C33 H33 1.0000
C34 H34A 0.9800
C34 H34B 0.9800
C34 H34C 0.9800
C35 H35A 0.9800
C35 H35B 0.9800
C35 H35C 0.9800
C36 C38 1.524(3)
C36 C37 1.529(3)
C36 H36 1.0000
C37 H37A 0.9800
C37 H37B 0.9800
C37 H37C 0.9800
C38 H38A 0.9800
C38 H38B 0.9800
C38 H38C 0.9800
B1 H1A 1.1000
B1 H1B 1.1000
B1 H1C 1.1000
B9 H9A 1.1000
B9 H9B 1.1000
B21 H21A 1.1000
B21 H21B 1.1000
B21 H21C 1.1000
B29 H29A 1.1000
B29 H29B 1.1000

loop_
_geom_torsion_atom_site_label_1
_geom_torsion_atom_site_label_2
_geom_torsion_atom_site_label_3
_geom_torsion_atom_site_label_4
_geom_torsion
B9 P1 C1 C2 154.04(14)
B1 P1 C1 C2 22.68(17)
B9 P1 C1 C10 -25.28(16)
B1 P1 C1 C10 -156.64(15)
C10 C1 C2 C3 -0.8(3)
P1 C1 C2 C3 179.84(14)
C1 C2 C3 C4 -0.1(3)
C2 C3 C4 C5 0.3(3)
C2 C3 C4 C11 -179.91(16)
C3 C4 C5 C6 -179.84(15)
C11 C4 C5 C6 0.29(19)
C3 C4 C5 C10 0.4(3)
C11 C4 C5 C10 -179.44(14)
C4 C5 C6 C7 -178.60(15)
C10 C5 C6 C7 1.1(3)
C4 C5 C6 C12 1.64(19)
C10 C5 C6 C12 -178.63(14)
C5 C6 C7 C8 0.1(2)
C12 C6 C7 C8 179.76(17)
C6 C7 C8 C9 -1.1(3)
C7 C8 C9 C10 0.9(3)
C7 C8 C9 P9 178.92(13)
C16 P9 C9 C8 75.84(15)
C13 P9 C9 C8 -37.63(15)
B9 P9 C9 C8 -157.49(14)
C16 P9 C9 C10 -106.18(14)
C13 P9 C9 C10 140.35(14)
B9 P9 C9 C10 20.49(16)
C4 C5 C10 C9 178.42(14)
C6 C5 C10 C9 -1.3(2)
C4 C5 C10 C1 -1.2(2)
C6 C5 C10 C1 179.07(15)
C8 C9 C10 C5 0.3(2)
P9 C9 C10 C5 -177.68(11)
C8 C9 C10 C1 179.87(16)
P9 C9 C10 C1 1.9(2)
C2 C1 C10 C5 1.4(2)
P1 C1 C10 C5 -179.32(12)
C2 C1 C10 C9 -178.24(16)
P1 C1 C10 C9 1.1(3)
C3 C4 C11 C12 178.16(18)
C5 C4 C11 C12 -2.01(18)
C7 C6 C12 C11 177.49(18)
C5 C6 C12 C11 -2.80(18)
C4 C11 C12 C6 2.83(17)
C9 P9 C13 C15 -56.87(15)
C16 P9 C13 C15 -171.85(14)
B9 P9 C13 C15 62.99(16)
C9 P9 C13 C14 179.41(13)
C16 P9 C13 C14 64.43(15)
B9 P9 C13 C14 -60.74(16)
C9 P9 C16 C17 -52.67(15)
C13 P9 C16 C17 61.79(14)
B9 P9 C16 C17 -176.28(13)
C9 P9 C16 C18 73.45(14)
C13 P9 C16 C18 -172.09(13)
B9 P9 C16 C18 -50.17(15)
B29 P21 C21 C22 152.74(14)
B21 P21 C21 C22 21.70(17)
B29 P21 C21 C30 -26.02(16)
B21 P21 C21 C30 -157.07(14)
C30 C21 C22 C23 -1.0(3)
P21 C21 C22 C23 -179.83(14)
C21 C22 C23 C24 -0.2(3)
C22 C23 C24 C25 0.4(3)
C22 C23 C24 C31 179.95(17)
C23 C24 C25 C30 0.6(3)
C31 C24 C25 C30 -179.07(15)
C23 C24 C25 C26 -179.90(15)
C31 C24 C25 C26 0.44(19)
C24 C25 C26 C27 -178.96(15)
C30 C25 C26 C27 0.6(3)
C24 C25 C26 C32 1.33(19)
C30 C25 C26 C32 -179.16(15)
C25 C26 C27 C28 0.5(3)
C32 C26 C27 C28 -179.85(17)
C26 C27 C28 C29 -1.1(3)
C27 C28 C29 C30 0.6(3)
C27 C28 C29 P29 178.07(13)
C36 P29 C29 C28 -37.80(16)
C33 P29 C29 C28 76.35(15)
B29 P29 C29 C28 -157.51(14)
C36 P29 C29 C30 139.59(14)
C33 P29 C29 C30 -106.26(14)
B29 P29 C29 C30 19.87(16)
C24 C25 C30 C21 -1.7(2)
C26 C25 C30 C21 178.87(15)
C24 C25 C30 C29 178.42(15)
C26 C25 C30 C29 -1.0(2)
C22 C21 C30 C25 1.8(2)
P21 C21 C30 C25 -179.44(12)
C22 C21 C30 C29 -178.30(16)
P21 C21 C30 C29 0.4(2)
C28 C29 C30 C25 0.5(2)
P29 C29 C30 C25 -176.89(11)
C28 C29 C30 C21 -179.43(16)
P29 C29 C30 C21 3.2(2)
C23 C24 C31 C32 178.45(18)
C25 C24 C31 C32 -1.95(18)
C27 C26 C32 C31 177.87(18)
C25 C26 C32 C31 -2.46(18)
C24 C31 C32 C26 2.61(17)
C29 P29 C33 C34 64.30(14)
C36 P29 C33 C34 179.20(12)
B29 P29 C33 C34 -58.68(15)
C29 P29 C33 C35 -61.15(15)
C36 P29 C33 C35 53.75(15)
B29 P29 C33 C35 175.87(13)
C29 P29 C36 C38 -58.24(15)
C33 P29 C36 C38 -173.89(13)
B29 P29 C36 C38 61.06(16)
C29 P29 C36 C37 177.88(14)
C33 P29 C36 C37 62.23(16)
B29 P29 C36 C37 -62.81(16)
